data_2205527
loop_
_publ_author_name
'Baumer, Vyacheslav N.'
'Romashkin, Roman V.'
'Strzhemechny, Mikhail A.'
'Avdeenko, Anatoly A.'
'Pyshkin, Oleg S.'
'Zubatyuk, Roman I.'
'Buravtseva, Lyubov M.'

_publ_section_title
;
 2-Bromobenzophenone
;
_journal_issue 4
_journal_name_full 'Acta Crystallographica Section E'
_journal_page_first o1170
_journal_page_last o1172
_journal_paper_doi 10.1107/S1600536805009190
_journal_volume 61
_journal_year 2005
_chemical_formula_iupac 'C13 H9 Br O'
_chemical_formula_moiety 'C13 H9 Br O'
_chemical_formula_sum 'C13 H9 Br O'
_chemical_formula_weight 261.11
_chemical_melting_point 415
_chemical_name_common 2-bromobenzophenone
_chemical_name_systematic
;
2-Bromobenzophenone
;
_space_group_IT_number 14
_symmetry_cell_setting monoclinic
_symmetry_space_group_name_Hall '-P 2yab'
_symmetry_space_group_name_H-M 'P 1 21/a 1'
_audit_creation_method 'WinGX routine CIF_UPDATE'
_cell_angle_alpha 90
_cell_angle_beta 96.72(2)
_cell_angle_gamma 90
_cell_formula_units_Z 4
_cell_length_a 7.836(2)
_cell_length_b 16.833(4)
_cell_length_c 8.490(2)
_cell_measurement_reflns_used 24
_cell_measurement_temperature 293(2)
_cell_measurement_theta_max 15
_cell_measurement_theta_min 13
_cell_volume 1112.2(5)
_computing_cell_refinement P3
_computing_data_collection 'P3 (Siemens, 1989)'
_computing_data_reduction 'XDISK and XPREP (Siemens, 1991)'
_computing_molecular_graphics 'XP (Siemens, 1991)'
_computing_publication_material 'WinGX (Farrugia, 1999) and PLATON (Spek, 2003)'
_computing_structure_refinement 'SHELXL97 (Sheldrick, 1997)'
_computing_structure_solution 'SHELXSS97 (Sheldrick, 1990)'
_diffrn_measured_fraction_theta_full 0.995
_diffrn_measured_fraction_theta_max 0.995
_diffrn_measurement_device 'Siemens P3/PC'
_diffrn_measurement_method 2\q/\q
_diffrn_radiation_type MoK\a
_diffrn_radiation_wavelength 0.71073
_diffrn_reflns_av_R_equivalents 0.0745
_diffrn_reflns_limit_h_max 9
_diffrn_reflns_limit_h_min 0
_diffrn_reflns_limit_k_max 20
_diffrn_reflns_limit_k_min 0
_diffrn_reflns_limit_l_max 10
_diffrn_reflns_limit_l_min -10
_diffrn_reflns_number 2111
_diffrn_reflns_theta_full 25.04
_diffrn_reflns_theta_max 25.04
_diffrn_reflns_theta_min 2.42
_diffrn_standards_decay_% 2
_diffrn_standards_interval_count 98
_diffrn_standards_number 2
_exptl_absorpt_coefficient_mu 3.664
_exptl_absorpt_correction_T_max 0.585
_exptl_absorpt_correction_T_min 0.425
_exptl_absorpt_correction_type integration
_exptl_crystal_colour colourless
_exptl_crystal_density_diffrn 1.559
_exptl_crystal_density_method 'not measured'
_exptl_crystal_description plate
_exptl_crystal_F_000 520
_exptl_crystal_size_max 0.35
_exptl_crystal_size_mid 0.24
_exptl_crystal_size_min 0.1
_refine_diff_density_max 0.296
_refine_diff_density_min -0.29
_refine_ls_extinction_method none
_refine_ls_goodness_of_fit_ref 0.94
_refine_ls_hydrogen_treatment constr
_refine_ls_matrix_type full
_refine_ls_number_parameters 136
_refine_ls_number_reflns 1963
_refine_ls_number_restraints 0
_refine_ls_restrained_S_all 0.94
_refine_ls_R_factor_gt 0.0383
_refine_ls_shift/esd_max 0.000
_refine_ls_shift/su_max 0.000
_refine_ls_structure_factor_coef Fsqd
_refine_ls_weighting_details 'calc w = 1/[\s^2^(Fo^2^)]'
_refine_ls_weighting_scheme calc
_refine_ls_wR_factor_ref 0.0641
_reflns_number_gt 1170
_reflns_number_total 1963
_reflns_threshold_expression I>2\s(I)
_cod_data_source_file kp6034.cif
_cod_data_source_block I
_cod_depositor_comments
;
The following automatic conversions were performed:
'_symmetry_cell_setting' value 'Monoclinic' changed to 'monoclinic'
according to '/home/saulius/struct/CIF-dictionaries/cif_core.dic'
dictionary named 'cif_core.dic' version 2.4.1 from 2010-06-29.

Automatic conversion script
Id: cif_fix_enum 1527 2010-12-29 10:47:43Z saulius 

The following automatic conversions were performed:

'_symmetry_cell_setting' value 'Monoclinic' changed to 'monoclinic'
according to /home/saulius/struct/CIF-dictionaries/cif_core.dic
dictionary named 'cif_core.dic' version 2.4.1 from 2010-06-29.

Automatic conversion script
Id: cif_fix_values 1715 2011-07-08 13:25:40Z adriana 
;
_cod_original_cell_volume 1112.3(5)
_cod_original_sg_symbol_H-M 'P 21/a'
_cod_database_code 2205527
_cod_database_fobs_code 2205527

loop_
_symmetry_equiv_pos_as_xyz
'x, y, z'
'-x+1/2, y+1/2, -z'
'-x, -y, -z'
'x-1/2, -y-1/2, z'

loop_
_atom_site_label
_atom_site_fract_x
_atom_site_fract_y
_atom_site_fract_z
_atom_site_U_iso_or_equiv
_atom_site_adp_type
_atom_site_calc_flag
_atom_site_refinement_flags
_atom_site_occupancy
_atom_site_type_symbol
Br1 0.15616(8) 0.80357(3) 0.57595(6) 0.06702(19) Uani d . 1 Br
O1 -0.0740(3) 0.96039(16) 0.8179(4) 0.0635(10) Uani d . 1 O
C1 0.0703(5) 0.9364(2) 0.8227(5) 0.0385(10) Uani d . 1 C
C1A 0.1171(5) 0.85401(19) 0.8865(4) 0.0293(9) Uani d . 1 C
C2A 0.1511(5) 0.7898(2) 0.7967(4) 0.0343(9) Uani d . 1 C
C3A 0.1820(5) 0.7154(2) 0.8604(5) 0.0462(11) Uani d . 1 C
H3A 0.2055 0.6731 0.7961 0.055 Uiso calc R 1 H
C4A 0.1779(5) 0.7045(3) 1.0168(5) 0.0570(12) Uani d . 1 C
H4A 0.2014 0.6545 1.0606 0.068 Uiso calc R 1 H
C5A 0.1403(7) 0.7649(3) 1.1112(5) 0.0621(14) Uani d . 1 C
H5A 0.133 0.7562 1.2184 0.075 Uiso calc R 1 H
C6A 0.1122(5) 0.8409(2) 1.0462(5) 0.0460(11) Uani d . 1 C
H6A 0.09 0.883 1.1116 0.055 Uiso calc R 1 H
C1B 0.2062(4) 0.98346(19) 0.7587(4) 0.0292(8) Uani d . 1 C
C2B 0.3802(5) 0.9676(2) 0.8036(5) 0.0436(11) Uani d . 1 C
H2B 0.4121 0.9255 0.8718 0.052 Uiso calc R 1 H
C3B 0.5040(6) 1.0139(3) 0.7473(6) 0.0562(13) Uani d . 1 C
H3B 0.6195 1.0043 0.7806 0.067 Uiso calc R 1 H
C4B 0.4583(7) 1.0740(3) 0.6426(6) 0.0705(17) Uani d . 1 C
H4B 0.5423 1.1033 0.5998 0.085 Uiso calc R 1 H
C5B 0.2814(7) 1.0914(3) 0.5996(5) 0.0646(14) Uani d . 1 C
H5B 0.2486 1.1344 0.534 0.078 Uiso calc R 1 H
C6B 0.1631(6) 1.0454(2) 0.6545(5) 0.0429(11) Uani d . 1 C
H6B 0.0477 1.0553 0.6216 0.051 Uiso calc R 1 H

loop_
_atom_site_aniso_label
_atom_site_aniso_U_11
_atom_site_aniso_U_22
_atom_site_aniso_U_33
_atom_site_aniso_U_12
_atom_site_aniso_U_13
_atom_site_aniso_U_23
Br1 0.1128(4) 0.0436(2) 0.0490(3) 0.0083(4) 0.0278(2) -0.0059(3)
O1 0.0255(16) 0.0438(17) 0.124(3) 0.0105(16) 0.0188(18) 0.0032(19)
C1 0.040(3) 0.0185(19) 0.057(3) -0.0102(19) 0.007(2) -0.0032(17)
C1A 0.033(2) 0.0153(16) 0.041(2) -0.0030(17) 0.0098(17) 0.0043(15)
C2A 0.025(2) 0.026(2) 0.054(2) 0.0002(17) 0.0138(18) 0.0053(18)
C3A 0.055(3) 0.028(2) 0.057(3) 0.002(2) 0.016(2) -0.012(2)
C4A 0.069(3) 0.032(2) 0.074(3) -0.002(2) 0.022(3) 0.019(2)
C5A 0.083(4) 0.058(3) 0.047(3) -0.007(3) 0.017(3) 0.019(2)
C6A 0.049(3) 0.043(2) 0.048(3) 0.004(2) 0.017(2) -0.004(2)
C1B 0.022(2) 0.0247(18) 0.040(2) -0.0061(17) -0.0016(17) -0.0105(16)
C2B 0.049(3) 0.032(2) 0.053(3) -0.008(2) 0.018(2) -0.001(2)
C3B 0.043(3) 0.050(3) 0.080(3) -0.014(2) 0.027(3) 0.001(3)
C4B 0.082(4) 0.055(3) 0.084(4) -0.038(3) 0.050(3) -0.022(3)
C5B 0.100(4) 0.039(3) 0.059(3) -0.013(3) 0.028(3) -0.001(2)
C6B 0.056(3) 0.0227(19) 0.049(2) 0.010(2) 0.002(2) 0.0082(18)

loop_
_atom_type_symbol
_atom_type_description
_atom_type_scat_dispersion_real
_atom_type_scat_dispersion_imag
_atom_type_scat_source
C C 0.0033 0.0016 'International Tables Vol C Tables 4.2.6.8 and 6.1.1.4'
H H 0 0 'International Tables Vol C Tables 4.2.6.8 and 6.1.1.4'
O O 0.0106 0.006 'International Tables Vol C Tables 4.2.6.8 and 6.1.1.4'
Br Br -0.2901 2.4595 'International Tables Vol C Tables 4.2.6.8 and 6.1.1.4'

loop_
_geom_angle_atom_site_label_1
_geom_angle_atom_site_label_2
_geom_angle_atom_site_label_3
_geom_angle
_geom_angle_publ_flag
O1 C1 C1B 121.6(3) yes
O1 C1 C1A 120.5(3) yes
C1B C1 C1A 117.7(3) yes
C2A C1A C6A 116.8(3) yes
C2A C1A C1 125.4(3) yes
C6A C1A C1 117.6(3) yes
C1A C2A C3A 122.5(4) no
C1A C2A Br1 118.9(3) no
C3A C2A Br1 118.6(3) no
C4A C3A C2A 119.4(4) no
C4A C3A H3A 120.3 no
C2A C3A H3A 120.3 no
C3A C4A C5A 121.1(4) no
C3A C4A H4A 119.5 no
C5A C4A H4A 119.5 no
C4A C5A C6A 119.3(4) no
C4A C5A H5A 120.3 no
C6A C5A H5A 120.3 no
C1A C6A C5A 120.9(4) no
C1A C6A H6A 119.6 no
C5A C6A H6A 119.6 no
C6B C1B C2B 118.4(4) yes
C6B C1B C1 120.4(4) yes
C2B C1B C1 121.2(4) yes
C3B C2B C1B 120.2(4) no
C3B C2B H2B 119.9 no
C1B C2B H2B 119.9 no
C4B C3B C2B 120.3(5) no
C4B C3B H3B 119.8 no
C2B C3B H3B 119.8 no
C3B C4B C5B 119.5(4) no
C3B C4B H4B 120.2 no
C5B C4B H4B 120.2 no
C6B C5B C4B 119.2(4) no
C6B C5B H5B 120.4 no
C4B C5B H5B 120.4 no
C5B C6B C1B 122.3(4) no
C5B C6B H6B 118.9 no
C1B C6B H6B 118.9 no

loop_
_geom_bond_atom_site_label_1
_geom_bond_atom_site_label_2
_geom_bond_distance
_geom_bond_publ_flag
Br1 C2A 1.893(4) yes
O1 C1 1.197(4) yes
C1 C1B 1.480(5) yes
C1 C1A 1.519(4) yes
C1A C2A 1.367(5) yes
C1A C6A 1.379(5) yes
C2A C3A 1.373(5) no
C3A C4A 1.344(5) no
C3A H3A 0.93 no
C4A C5A 1.348(6) no
C4A H4A 0.93 no
C5A C6A 1.400(5) no
C5A H5A 0.93 no
C6A H6A 0.93 no
C1B C6B 1.383(5) yes
C1B C2B 1.398(5) yes
C2B C3B 1.374(5) no
C2B H2B 0.93 no
C3B C4B 1.367(6) no
C3B H3B 0.93 no
C4B C5B 1.422(6) no
C4B H4B 0.93 no
C5B C6B 1.333(5) no
C5B H5B 0.93 no
C6B H6B 0.93 no

loop_
_geom_hbond_atom_site_label_D
_geom_hbond_atom_site_label_H
_geom_hbond_atom_site_label_A
_geom_hbond_site_symmetry_A
_geom_hbond_distance_DH
_geom_hbond_distance_HA
_geom_hbond_distance_DA
_geom_hbond_angle_DHA
_geom_hbond_publ_flag
C3B H3B O1 1_655 0.93 2.50 3.412(5) 168 yes
C6A H6A O1 3_577 0.93 2.71 3.562(5) 153 yes
C4A H4A Cg2 2_547 0.93 2.96 3.806(5) 153 yes

loop_
_geom_torsion_atom_site_label_1
_geom_torsion_atom_site_label_2
_geom_torsion_atom_site_label_3
_geom_torsion_atom_site_label_4
_geom_torsion
_geom_torsion_publ_flag
O1 C1 C1A C2A 106.4(5) yes
C1B C1 C1A C2A -70.0(5) yes
O1 C1 C1A C6A -68.3(5) yes
C1B C1 C1A C6A 115.3(4) yes
C6A C1A C2A C3A -1.0(6) yes
C1 C1A C2A C3A -175.7(4) yes
C6A C1A C2A Br1 179.0(3) yes
C1 C1A C2A Br1 4.3(5) yes
C1A C2A C3A C4A 0.4(6) no
Br1 C2A C3A C4A -179.6(3) no
C2A C3A C4A C5A 1.5(7) no
C3A C4A C5A C6A -2.7(8) no
C2A C1A C6A C5A -0.3(6) yes
C1 C1A C6A C5A 174.8(4) yes
C4A C5A C6A C1A 2.1(8) no
O1 C1 C1B C6B -17.6(6) yes
C1A C1 C1B C6B 158.8(3) yes
O1 C1 C1B C2B 161.3(4) yes
C1A C1 C1B C2B -22.4(5) yes
C6B C1B C2B C3B 1.3(6) no
C1 C1B C2B C3B -177.5(4) no
C1B C2B C3B C4B -2.4(6) no
C2B C3B C4B C5B 3.8(7) no
C3B C4B C5B C6B -4.3(7) no
C4B C5B C6B C1B 3.4(6) no
C2B C1B C6B C5B -1.9(6) no
C1 C1B C6B C5B 177.0(4) no

loop_
_cod_related_entry_id
_cod_related_entry_database
_cod_related_entry_code
1 ChemSpider 2017221
